data_7237954
loop_
_publ_author_name
'Guo, Xuan'
'Bian, Mengying'
'Lv, Fang'
'Wang, Yuanxun'
'Zhao, Zifeng'
'Bian, Zuqiang'
'Qu, Bo'
'Xiao, Lixin'
'Chen, Zhijian'

_publ_section_title
;
 Increasing electron transporting properties and horizontal molecular
 orientation via meta-position of nitrogen for
 &#x201C;(A)n--D--(A)n&#x201D; structured terpyridine
 electron-transporting material
;
_journal_issue 37
_journal_name_full 'Journal of Materials Chemistry C'
_journal_page_first 11581
_journal_paper_doi 10.1039/C9TC03787J
_journal_volume 7
_journal_year 2019
_chemical_formula_sum 'C55 H34 N6'
_chemical_formula_weight 778.88
_space_group_crystal_system triclinic
_space_group_IT_number 2
_space_group_name_Hall '-P 1'
_space_group_name_H-M_alt 'P -1'
_atom_sites_solution_hydrogens geom
_audit_block_doi 10.5517/ccdc.csd.cc2211w2
_audit_creation_method SHELXL-2014/7
_audit_update_record
;
2019-04-03 deposited with the CCDC.	2019-09-01 downloaded from the CCDC.
;
_cell_angle_alpha 85.915(6)
_cell_angle_beta 82.611(5)
_cell_angle_gamma 70.949(6)
_cell_formula_units_Z 4
_cell_length_a 12.1535(8)
_cell_length_b 17.2039(13)
_cell_length_c 21.2434(14)
_cell_measurement_reflns_used 6225
_cell_measurement_temperature 180.00(10)
_cell_measurement_theta_max 26.8080
_cell_measurement_theta_min 2.1740
_cell_volume 4161.6(5)
_computing_structure_refinement 'SHELXL-2014/7 (Sheldrick, 2014)'
_diffrn_ambient_environment N~2~
_diffrn_ambient_temperature 180.00(10)
_diffrn_detector 'CCD plate'
_diffrn_measured_fraction_theta_full 0.999
_diffrn_measured_fraction_theta_max 0.999
_diffrn_measurement_device 'four-circle diffractometer'
_diffrn_measurement_device_type 'XtaLAB AFC12 (RINC): Kappa single'
_diffrn_radiation_monochromator graphite
_diffrn_radiation_probe x-ray
_diffrn_radiation_type 'Mo K\a'
_diffrn_radiation_wavelength 0.71073
_diffrn_reflns_av_R_equivalents 0.0734
_diffrn_reflns_av_unetI/netI 0.1041
_diffrn_reflns_Laue_measured_fraction_full 0.999
_diffrn_reflns_Laue_measured_fraction_max 0.999
_diffrn_reflns_limit_h_max 14
_diffrn_reflns_limit_h_min -13
_diffrn_reflns_limit_k_max 20
_diffrn_reflns_limit_k_min -20
_diffrn_reflns_limit_l_max 25
_diffrn_reflns_limit_l_min -25
_diffrn_reflns_number 47672
_diffrn_reflns_point_group_measured_fraction_full 0.999
_diffrn_reflns_point_group_measured_fraction_max 0.999
_diffrn_reflns_theta_full 25.027
_diffrn_reflns_theta_max 25.027
_diffrn_reflns_theta_min 1.822
_diffrn_source 'fine-focus sealed X-ray tube'
_diffrn_source_type 'Enhance (Mo) X-ray Source'
_exptl_absorpt_coefficient_mu 0.074
_exptl_absorpt_correction_T_max 1.00000
_exptl_absorpt_correction_T_min 0.77541
_exptl_absorpt_correction_type multi-scan
_exptl_absorpt_process_details
;
CrysAlisPro 1.171.39.29a (Rigaku Oxford Diffraction, 2015)
Empirical absorption correction using spherical harmonics,
 implemented in SCALE3 ABSPACK scaling algorithm.
;
_exptl_crystal_colour colorless
_exptl_crystal_density_diffrn 1.243
_exptl_crystal_description sheet-like
_exptl_crystal_F_000 1624
_exptl_crystal_size_max 0.1
_exptl_crystal_size_mid 0.06
_exptl_crystal_size_min 0.03
_refine_diff_density_max 0.317
_refine_diff_density_min -0.266
_refine_diff_density_rms 0.057
_refine_ls_extinction_method none
_refine_ls_goodness_of_fit_ref 1.035
_refine_ls_hydrogen_treatment constr
_refine_ls_matrix_type full
_refine_ls_number_parameters 1099
_refine_ls_number_reflns 14715
_refine_ls_number_restraints 72
_refine_ls_restrained_S_all 1.057
_refine_ls_R_factor_all 0.1664
_refine_ls_R_factor_gt 0.0869
_refine_ls_shift/su_max 0.000
_refine_ls_shift/su_mean 0.000
_refine_ls_structure_factor_coef Fsqd
_refine_ls_weighting_details 'w=1/[\s^2^(Fo^2^)+(0.0500P)^2^+5.0000P] where P=(Fo^2^+2Fc^2^)/3'
_refine_ls_weighting_scheme calc
_refine_ls_wR_factor_gt 0.1692
_refine_ls_wR_factor_ref 0.1973
_reflns_Friedel_coverage 0.000
_reflns_number_gt 7748
_reflns_number_total 14715
_reflns_threshold_expression 'I > 2\s(I)'
_cod_data_source_file c9tc03787j2.cif
_cod_data_source_block 3_sq
_cod_database_code 7237954
_shelx_shelxl_version_number 2014/7
_shelx_space_group_comment
;
The symmetry employed for this shelxl refinement is uniquely defined
by the following loop, which should always be used as a source of
symmetry information in preference to the above space-group names.
They are only intended as comments.
;

loop_
_space_group_symop_operation_xyz
'x, y, z'
'-x, -y, -z'

loop_
_atom_site_label
_atom_site_type_symbol
_atom_site_fract_x
_atom_site_fract_y
_atom_site_fract_z
_atom_site_U_iso_or_equiv
_atom_site_adp_type
_atom_site_occupancy
_atom_site_site_symmetry_order
_atom_site_calc_flag
_atom_site_refinement_flags_posn
_atom_site_refinement_flags_adp
N22 N 0.0970(2) 0.4803(2) 0.80625(16) 0.0387(8) Uani 1 1 d . .
N27 N -0.1159(3) 0.4236(2) 1.00092(18) 0.0662(12) Uani 1 1 d . .
N33 N 0.2729(3) 0.5744(2) 0.61499(19) 0.0620(11) Uani 1 1 d . .
N47 N 1.3318(3) -0.1384(2) 0.78913(18) 0.0483(9) Uani 1 1 d . .
N52 N 1.3694(4) -0.0076(3) 0.5834(2) 0.0780(13) Uani 1 1 d . .
N60 N 1.5148(3) -0.3115(3) 0.9156(2) 0.0688(12) Uani 1 1 d . .
C1 C 0.7010(3) 0.1405(2) 0.76285(18) 0.0348(10) Uani 1 1 d . .
C2 C 0.6694(3) 0.0718(2) 0.7350(2) 0.0380(10) Uani 1 1 d . .
C3 C 0.6900(3) 0.0739(2) 0.6694(2) 0.0428(11) Uani 1 1 d . .
C4 C 0.6729(4) 0.0144(3) 0.6345(2) 0.0604(14) Uani 1 1 d . .
H4 H 0.6884 0.0146 0.5905 0.072 Uiso 1 1 calc R U
C5 C 0.6322(4) -0.0452(3) 0.6670(3) 0.0686(15) Uani 1 1 d . .
H5 H 0.6200 -0.0854 0.6444 0.082 Uiso 1 1 calc R U
C6 C 0.6096(4) -0.0460(3) 0.7319(3) 0.0636(14) Uani 1 1 d . .
H6 H 0.5820 -0.0865 0.7526 0.076 Uiso 1 1 calc R U
C7 C 0.6273(3) 0.0127(3) 0.7672(2) 0.0510(12) Uani 1 1 d . .
H7 H 0.6113 0.0124 0.8113 0.061 Uiso 1 1 calc R U
C8 C 0.7329(3) 0.1439(3) 0.6493(2) 0.0422(11) Uani 1 1 d . .
C9 C 0.7392(3) 0.1821(2) 0.70289(19) 0.0372(10) Uani 1 1 d . .
C10 C 0.7801(4) 0.2491(3) 0.6978(2) 0.0507(12) Uani 1 1 d . .
H10 H 0.7846 0.2752 0.7338 0.061 Uiso 1 1 calc R U
C11 C 0.8138(4) 0.2759(3) 0.6380(2) 0.0630(13) Uani 1 1 d . .
H11 H 0.8426 0.3200 0.6336 0.076 Uiso 1 1 calc R U
C12 C 0.8053(4) 0.2384(3) 0.5848(2) 0.0671(15) Uani 1 1 d . .
H12 H 0.8280 0.2580 0.5450 0.081 Uiso 1 1 calc R U
C13 C 0.7637(4) 0.1718(3) 0.5891(2) 0.0560(13) Uani 1 1 d . .
H13 H 0.7567 0.1470 0.5530 0.067 Uiso 1 1 calc R U
C14 C 0.6021(3) 0.1929(2) 0.80845(19) 0.0355(10) Uani 1 1 d . .
C15 C 0.5492(3) 0.2176(2) 0.92012(19) 0.0389(10) Uani 1 1 d . .
H15 H 0.5665 0.2070 0.9619 0.047 Uiso 1 1 calc R U
C16 C 0.4418(3) 0.2723(2) 0.9062(2) 0.0399(10) Uani 1 1 d . .
H16 H 0.3866 0.2981 0.9391 0.048 Uiso 1 1 calc R U
C17 C 0.4155(3) 0.2892(2) 0.8438(2) 0.0369(10) Uani 1 1 d . .
C18 C 0.4952(3) 0.2476(2) 0.79459(19) 0.0371(10) Uani 1 1 d . .
H18 H 0.4769 0.2564 0.7529 0.045 Uiso 1 1 calc R U
C19 C 0.3032(3) 0.3533(2) 0.83012(19) 0.0370(10) Uani 1 1 d . .
C20 C 0.2951(3) 0.4002(2) 0.77410(19) 0.0392(10) Uani 1 1 d . .
H20 H 0.3590 0.3891 0.7430 0.047 Uiso 1 1 calc R U
C21 C 0.1928(3) 0.4636(2) 0.76356(19) 0.0380(10) Uani 1 1 d . .
C23 C 0.1024(3) 0.4349(2) 0.86033(19) 0.0364(10) Uani 1 1 d . .
C24 C 0.2035(3) 0.3716(2) 0.8743(2) 0.0392(10) Uani 1 1 d . .
H24 H 0.2042 0.3421 0.9127 0.047 Uiso 1 1 calc R U
C25 C -0.0075(3) 0.4554(2) 0.90531(19) 0.0377(10) Uani 1 1 d . .
C26 C -0.0189(3) 0.4092(3) 0.9590(2) 0.0539(12) Uani 1 1 d . .
H26 H 0.0453 0.3640 0.9674 0.065 Uiso 1 1 calc R U
C28 C -0.2045(3) 0.4907(3) 0.9881(2) 0.0584(13) Uani 1 1 d . .
H28 H -0.2719 0.5041 1.0168 0.070 Uiso 1 1 calc R U
C29 C -0.2023(4) 0.5400(3) 0.9362(2) 0.0655(15) Uani 1 1 d . .
H29 H -0.2676 0.5848 0.9289 0.079 Uiso 1 1 calc R U
C30 C -0.1016(3) 0.5232(3) 0.8937(2) 0.0559(13) Uani 1 1 d . .
H30 H -0.0978 0.5572 0.8580 0.067 Uiso 1 1 calc R U
C31 C 0.1815(3) 0.5174(2) 0.70575(19) 0.0400(10) Uani 1 1 d . .
C32 C 0.2787(4) 0.5262(3) 0.6677(2) 0.0500(12) Uani 1 1 d . .
H32 H 0.3524 0.4968 0.6795 0.060 Uiso 1 1 calc R U
C34 C 0.1654(4) 0.6168(3) 0.5993(2) 0.0696(15) Uani 1 1 d . .
H34 H 0.1590 0.6504 0.5628 0.084 Uiso 1 1 calc R U
C35 C 0.0655(4) 0.6129(3) 0.6343(3) 0.0766(17) Uani 1 1 d . .
H35 H -0.0073 0.6433 0.6218 0.092 Uiso 1 1 calc R U
C36 C 0.0733(4) 0.5640(3) 0.6877(2) 0.0640(14) Uani 1 1 d . .
H36 H 0.0053 0.5617 0.7124 0.077 Uiso 1 1 calc R U
C37 C 0.6296(3) 0.1793(2) 0.87074(19) 0.0348(9) Uani 1 1 d . .
C38 C 0.7533(3) 0.1250(2) 0.86971(19) 0.0353(10) Uani 1 1 d . .
C39 C 0.7954(3) 0.1048(2) 0.80754(18) 0.0339(9) Uani 1 1 d . .
C40 C 0.9106(3) 0.0561(2) 0.7919(2) 0.0396(10) Uani 1 1 d . .
H40 H 0.9388 0.0432 0.7499 0.048 Uiso 1 1 calc R U
C41 C 0.9834(3) 0.0270(2) 0.8396(2) 0.0416(10) Uani 1 1 d . .
C42 C 0.9409(3) 0.0473(2) 0.9020(2) 0.0465(11) Uani 1 1 d . .
H42 H 0.9902 0.0277 0.9337 0.056 Uiso 1 1 calc R U
C43 C 0.8252(3) 0.0969(2) 0.9181(2) 0.0435(11) Uani 1 1 d . .
H43 H 0.7970 0.1106 0.9600 0.052 Uiso 1 1 calc R U
C44 C 1.1067(3) -0.0281(3) 0.8230(2) 0.0428(11) Uani 1 1 d . .
C45 C 1.1621(3) -0.0895(2) 0.8652(2) 0.0475(11) Uani 1 1 d . .
H45 H 1.1248 -0.0948 0.9056 0.057 Uiso 1 1 calc R U
C46 C 1.2747(3) -0.1437(3) 0.8466(2) 0.0463(11) Uani 1 1 d . .
C48 C 1.2796(3) -0.0787(3) 0.7483(2) 0.0460(11) Uani 1 1 d . .
C49 C 1.1667(3) -0.0231(3) 0.7636(2) 0.0467(11) Uani 1 1 d . .
H49 H 1.1323 0.0170 0.7339 0.056 Uiso 1 1 calc R U
C50 C 1.3416(3) -0.0794(3) 0.6836(2) 0.0505(12) Uani 1 1 d . .
C51 C 1.3205(4) -0.0096(3) 0.6435(2) 0.0641(14) Uani 1 1 d . .
H51 H 1.2685 0.0394 0.6596 0.077 Uiso 1 1 calc R U
C53 C 1.4435(4) -0.0787(4) 0.5612(3) 0.0746(16) Uani 1 1 d . .
H53 H 1.4772 -0.0796 0.5193 0.089 Uiso 1 1 calc R U
C54 C 1.4726(4) -0.1507(4) 0.5974(3) 0.0682(15) Uani 1 1 d . .
H54 H 1.5252 -0.1988 0.5802 0.082 Uiso 1 1 calc R U
C55 C 1.4226(3) -0.1508(3) 0.6596(2) 0.0574(13) Uani 1 1 d . .
H55 H 1.4432 -0.1984 0.6851 0.069 Uiso 1 1 calc R U
C56 C 1.3332(3) -0.2119(3) 0.8890(2) 0.0470(11) Uani 1 1 d . .
C57 C 1.2730(4) -0.2488(3) 0.9342(2) 0.0516(12) Uani 1 1 d . .
H57 H 1.1918 -0.2276 0.9413 0.062 Uiso 1 1 calc R U
C58 C 1.3321(4) -0.3170(3) 0.9691(2) 0.0593(13) Uani 1 1 d . .
H58 H 1.2920 -0.3426 0.9994 0.071 Uiso 1 1 calc R U
C59 C 1.4535(4) -0.3460(3) 0.9574(3) 0.0656(14) Uani 1 1 d . .
H59 H 1.4937 -0.3924 0.9804 0.079 Uiso 1 1 calc R U
C61 C 1.4561(4) -0.2463(3) 0.8824(2) 0.0616(14) Uani 1 1 d . .
H61 H 1.4988 -0.2217 0.8528 0.074 Uiso 1 1 calc R U
N84 N 0.0036(3) 0.8052(2) 0.76818(16) 0.0410(8) Uani 1 1 d . .
N91 N -0.2060(3) 0.7432(2) 0.9625(2) 0.0746(13) Uani 1 1 d . .
N95 N 0.1772(3) 0.8743(3) 0.56412(18) 0.0614(11) Uani 1 1 d . .
N108 N 1.2477(3) 0.18984(19) 0.76802(16) 0.0408(8) Uani 1 1 d . .
N115 N 1.4147(4) 0.0067(3) 0.8910(3) 0.113(2) Uani 1 1 d . .
N121 N 1.3169(4) 0.3382(2) 0.57596(19) 0.0712(12) Uani 1 1 d . .
C62 C 0.6506(3) 0.5304(2) 0.73783(18) 0.0364(10) Uani 1 1 d . .
C63 C 0.6430(3) 0.5101(3) 0.6705(2) 0.0487(12) Uani 1 1 d . U
C64 C 0.6790(4) 0.5648(4) 0.6277(3) 0.0703(16) Uani 1 1 d . U
C65 C 0.6755(6) 0.5598(5) 0.5628(3) 0.115(3) Uani 1 1 d . U
H65 H 0.6991 0.5956 0.5335 0.138 Uiso 1 1 calc R U
C66 C 0.6364(6) 0.5003(6) 0.5439(4) 0.122(3) Uani 1 1 d . U
H66 H 0.6343 0.4961 0.5007 0.147 Uiso 1 1 calc R U
C67 C 0.6004(5) 0.4470(5) 0.5849(4) 0.100(2) Uani 1 1 d . U
H67 H 0.5733 0.4080 0.5697 0.120 Uiso 1 1 calc R U
C68 C 0.6042(4) 0.4510(3) 0.6501(2) 0.0676(15) Uani 1 1 d . U
H68 H 0.5810 0.4144 0.6788 0.081 Uiso 1 1 calc R U
C69 C 0.7107(4) 0.6222(3) 0.6628(3) 0.0711(16) Uani 1 1 d . U
C70 C 0.6956(3) 0.6045(3) 0.7267(2) 0.0496(12) Uani 1 1 d . U
C71 C 0.7148(4) 0.6496(3) 0.7718(3) 0.0701(15) Uani 1 1 d . U
H71 H 0.7024 0.6368 0.8148 0.084 Uiso 1 1 calc R U
C72 C 0.7548(5) 0.7176(4) 0.7503(4) 0.099(2) Uani 1 1 d . U
H72 H 0.7702 0.7506 0.7787 0.118 Uiso 1 1 calc R U
C73 C 0.7689(6) 0.7314(5) 0.6882(5) 0.115(3) Uani 1 1 d . U
H73 H 0.7953 0.7756 0.6751 0.138 Uiso 1 1 calc R U
C74 C 0.7501(5) 0.6896(5) 0.6409(4) 0.114(3) Uani 1 1 d . U
H74 H 0.7619 0.7038 0.5981 0.137 Uiso 1 1 calc R U
C75 C 0.5295(3) 0.5490(2) 0.77639(18) 0.0336(9) Uani 1 1 d . .
C76 C 0.5316(3) 0.4911(2) 0.82514(19) 0.0348(10) Uani 1 1 d . .
C77 C 0.4289(3) 0.4936(2) 0.86349(19) 0.0401(10) Uani 1 1 d . .
H77 H 0.4291 0.4545 0.8961 0.048 Uiso 1 1 calc R U
C78 C 0.3264(3) 0.5552(2) 0.85228(19) 0.0400(10) Uani 1 1 d . .
H78 H 0.2576 0.5571 0.8779 0.048 Uiso 1 1 calc R U
C79 C 0.3232(3) 0.6147(2) 0.80368(19) 0.0378(10) Uani 1 1 d . .
C80 C 0.4279(3) 0.6107(2) 0.76542(19) 0.0379(10) Uani 1 1 d . .
H80 H 0.4286 0.6497 0.7328 0.046 Uiso 1 1 calc R U
C81 C 0.2118(3) 0.6804(2) 0.79159(19) 0.0357(10) Uani 1 1 d . .
C82 C 0.2016(3) 0.7256(2) 0.73542(19) 0.0385(10) Uani 1 1 d . .
H82 H 0.2648 0.7139 0.7039 0.046 Uiso 1 1 calc R U
C83 C 0.0983(3) 0.7887(2) 0.72456(19) 0.0385(10) Uani 1 1 d . .
C85 C 0.0117(3) 0.7607(2) 0.8225(2) 0.0396(10) Uani 1 1 d . .
C86 C 0.1131(3) 0.6977(2) 0.8363(2) 0.0424(11) Uani 1 1 d . .
H86 H 0.1147 0.6680 0.8747 0.051 Uiso 1 1 calc R U
C87 C -0.0968(3) 0.7806(3) 0.8682(2) 0.0493(12) Uani 1 1 d . .
C88 C -0.1903(4) 0.8510(3) 0.8604(2) 0.0691(15) Uani 1 1 d . .
H88 H -0.1852 0.8887 0.8274 0.083 Uiso 1 1 calc R U
C89 C -0.2911(4) 0.8648(3) 0.9017(3) 0.0837(19) Uani 1 1 d . .
H89 H -0.3562 0.9105 0.8958 0.100 Uiso 1 1 calc R U
C90 C -0.2943(4) 0.8108(3) 0.9515(3) 0.0746(16) Uani 1 1 d . .
H90 H -0.3625 0.8219 0.9795 0.089 Uiso 1 1 calc R U
C92 C -0.1104(4) 0.7309(3) 0.9199(2) 0.0652(14) Uani 1 1 d . .
H92 H -0.0473 0.6839 0.9262 0.078 Uiso 1 1 calc R U
C93 C 0.0883(3) 0.8404(3) 0.66628(19) 0.0410(10) Uani 1 1 d . .
C94 C 0.1763(3) 0.8264(3) 0.6153(2) 0.0489(12) Uani 1 1 d . .
H94 H 0.2401 0.7788 0.6176 0.059 Uiso 1 1 calc R U
C96 C 0.0873(4) 0.9433(3) 0.5618(2) 0.0692(15) Uani 1 1 d . .
H96 H 0.0879 0.9799 0.5274 0.083 Uiso 1 1 calc R U
C97 C -0.0067(4) 0.9629(3) 0.6082(2) 0.0729(16) Uani 1 1 d . .
H97 H -0.0697 1.0107 0.6042 0.088 Uiso 1 1 calc R U
C98 C -0.0066(4) 0.9111(3) 0.6606(2) 0.0552(13) Uani 1 1 d . .
H98 H -0.0699 0.9233 0.6921 0.066 Uiso 1 1 calc R U
C99 C 0.7226(3) 0.4573(2) 0.77561(18) 0.0348(9) Uani 1 1 d . .
C100 C 0.6512(3) 0.4335(2) 0.82519(18) 0.0336(9) Uani 1 1 d . .
C101 C 0.6968(3) 0.3658(2) 0.8632(2) 0.0422(10) Uani 1 1 d . .
H101 H 0.6489 0.3498 0.8957 0.051 Uiso 1 1 calc R U
C102 C 0.8157(3) 0.3210(2) 0.85261(19) 0.0416(10) Uani 1 1 d . .
H102 H 0.8467 0.2750 0.8784 0.050 Uiso 1 1 calc R U
C103 C 0.8893(3) 0.3441(2) 0.80389(19) 0.0353(10) Uani 1 1 d . .
C104 C 0.8414(3) 0.4136(2) 0.76568(19) 0.0363(10) Uani 1 1 d . .
H104 H 0.8890 0.4306 0.7336 0.044 Uiso 1 1 calc R U
C105 C 1.0147(3) 0.2920(2) 0.79189(19) 0.0350(10) Uani 1 1 d . .
C106 C 1.0815(3) 0.2974(2) 0.7348(2) 0.0406(10) Uani 1 1 d . .
H106 H 1.0484 0.3343 0.7029 0.049 Uiso 1 1 calc R U
C107 C 1.1991(3) 0.2472(2) 0.72500(19) 0.0376(10) Uani 1 1 d . .
C109 C 1.1848(3) 0.1828(2) 0.8231(2) 0.0407(10) Uani 1 1 d . .
C110 C 1.0685(3) 0.2334(2) 0.8363(2) 0.0407(10) Uani 1 1 d . .
H110 H 1.0269 0.2277 0.8753 0.049 Uiso 1 1 calc R U
C111 C 1.2426(3) 0.1191(2) 0.8691(2) 0.0441(11) Uani 1 1 d . .
C112 C 1.1931(4) 0.1055(3) 0.9282(2) 0.0658(14) Uani 1 1 d . .
H112 H 1.1179 0.1390 0.9420 0.079 Uiso 1 1 calc R U
C113 C 1.2512(4) 0.0439(3) 0.9676(2) 0.0736(16) Uani 1 1 d . .
H113 H 1.2155 0.0345 1.0075 0.088 Uiso 1 1 calc R U
C114 C 1.3629(5) -0.0036(3) 0.9476(3) 0.0771(16) Uani 1 1 d . .
H114 H 1.4033 -0.0446 0.9749 0.093 Uiso 1 1 calc R U
C116 C 1.3555(4) 0.0674(3) 0.8536(3) 0.095(2) Uani 1 1 d . .
H116 H 1.3932 0.0756 0.8139 0.114 Uiso 1 1 calc R U
C117 C 1.2759(3) 0.2554(2) 0.6663(2) 0.0408(10) Uani 1 1 d . .
C118 C 1.3800(3) 0.1933(3) 0.6493(2) 0.0511(12) Uani 1 1 d . .
H118 H 1.4024 0.1451 0.6739 0.061 Uiso 1 1 calc R U
C119 C 1.4491(4) 0.2044(3) 0.5954(2) 0.0572(13) Uani 1 1 d . .
H119 H 1.5183 0.1631 0.5825 0.069 Uiso 1 1 calc R U
C120 C 1.4156(4) 0.2762(3) 0.5608(2) 0.0620(13) Uani 1 1 d . .
H120 H 1.4641 0.2827 0.5246 0.074 Uiso 1 1 calc R U
C122 C 1.2505(4) 0.3258(3) 0.6284(2) 0.0573(13) Uani 1 1 d . .
H122 H 1.1817 0.3680 0.6401 0.069 Uiso 1 1 calc R U

loop_
_atom_site_aniso_label
_atom_site_aniso_U_11
_atom_site_aniso_U_22
_atom_site_aniso_U_33
_atom_site_aniso_U_23
_atom_site_aniso_U_13
_atom_site_aniso_U_12
N22 0.0225(17) 0.046(2) 0.043(2) -0.0045(18) -0.0033(15) -0.0044(15)
N27 0.031(2) 0.081(3) 0.067(3) 0.014(2) 0.0035(19) 0.002(2)
N33 0.052(2) 0.069(3) 0.062(3) 0.007(2) -0.006(2) -0.018(2)
N47 0.0245(18) 0.054(2) 0.060(3) -0.010(2) -0.0055(18) -0.0023(17)
N52 0.049(3) 0.107(4) 0.062(3) -0.008(3) 0.008(2) -0.009(3)
N60 0.042(2) 0.062(3) 0.086(3) -0.001(2) -0.013(2) 0.007(2)
C1 0.0217(19) 0.037(2) 0.041(2) -0.0033(19) -0.0038(17) -0.0028(18)
C2 0.0184(19) 0.031(2) 0.056(3) -0.003(2) -0.0080(19) 0.0057(18)
C3 0.029(2) 0.037(2) 0.056(3) -0.013(2) -0.010(2) 0.0032(19)
C4 0.041(3) 0.063(3) 0.070(4) -0.020(3) -0.012(2) -0.002(3)
C5 0.046(3) 0.050(3) 0.109(5) -0.023(3) -0.020(3) -0.007(3)
C6 0.035(3) 0.040(3) 0.115(5) 0.002(3) -0.017(3) -0.010(2)
C7 0.028(2) 0.043(3) 0.078(3) 0.002(3) -0.010(2) -0.004(2)
C8 0.022(2) 0.049(3) 0.044(3) -0.009(2) -0.0028(19) 0.005(2)
C9 0.0200(19) 0.036(2) 0.048(3) 0.000(2) -0.0003(18) 0.0000(18)
C10 0.044(3) 0.054(3) 0.051(3) -0.004(2) 0.002(2) -0.014(2)
C11 0.058(3) 0.061(3) 0.065(4) 0.003(3) 0.007(3) -0.018(3)
C12 0.056(3) 0.078(4) 0.053(3) 0.008(3) 0.014(3) -0.011(3)
C13 0.043(3) 0.062(3) 0.049(3) -0.008(3) -0.003(2) 0.003(2)
C14 0.0209(19) 0.037(2) 0.045(3) -0.0019(19) 0.0000(18) -0.0059(18)
C15 0.031(2) 0.043(2) 0.039(2) -0.002(2) -0.0007(19) -0.007(2)
C16 0.023(2) 0.038(2) 0.050(3) -0.001(2) 0.0039(19) -0.0007(18)
C17 0.024(2) 0.032(2) 0.049(3) 0.000(2) 0.0000(19) -0.0035(18)
C18 0.026(2) 0.041(2) 0.040(2) 0.000(2) -0.0037(18) -0.0055(19)
C19 0.022(2) 0.038(2) 0.047(3) -0.006(2) -0.0009(18) -0.0031(18)
C20 0.022(2) 0.048(3) 0.043(3) 0.001(2) -0.0006(18) -0.0076(19)
C21 0.024(2) 0.043(2) 0.044(3) -0.002(2) -0.0053(19) -0.0056(19)
C23 0.020(2) 0.041(2) 0.045(3) -0.004(2) -0.0064(18) -0.0041(18)
C24 0.025(2) 0.035(2) 0.053(3) 0.001(2) -0.0031(19) -0.0055(19)
C25 0.020(2) 0.044(3) 0.044(3) -0.005(2) -0.0055(18) -0.0016(19)
C26 0.023(2) 0.065(3) 0.057(3) 0.010(3) -0.001(2) 0.005(2)
C28 0.025(2) 0.078(4) 0.055(3) 0.008(3) 0.004(2) 0.001(2)
C29 0.028(2) 0.073(3) 0.068(4) 0.011(3) 0.005(2) 0.015(2)
C30 0.034(2) 0.050(3) 0.064(3) 0.011(2) 0.004(2) 0.007(2)
C31 0.033(2) 0.042(2) 0.043(3) 0.000(2) -0.009(2) -0.009(2)
C32 0.037(2) 0.054(3) 0.049(3) 0.005(2) -0.005(2) -0.002(2)
C34 0.062(3) 0.073(4) 0.064(4) 0.021(3) -0.018(3) -0.008(3)
C35 0.036(3) 0.101(4) 0.079(4) 0.036(3) -0.016(3) -0.007(3)
C36 0.033(3) 0.081(4) 0.067(3) 0.021(3) -0.008(2) -0.007(2)
C37 0.026(2) 0.031(2) 0.043(3) 0.0009(19) -0.0008(19) -0.0059(18)
C38 0.026(2) 0.033(2) 0.043(3) 0.0008(19) -0.0015(19) -0.0061(18)
C39 0.023(2) 0.033(2) 0.043(3) -0.0028(19) -0.0036(18) -0.0050(18)
C40 0.025(2) 0.040(2) 0.049(3) -0.007(2) -0.0019(19) -0.0038(19)
C41 0.021(2) 0.044(3) 0.055(3) -0.004(2) -0.007(2) -0.0032(19)
C42 0.028(2) 0.052(3) 0.053(3) 0.000(2) -0.011(2) -0.001(2)
C43 0.030(2) 0.045(3) 0.048(3) 0.001(2) 0.0005(19) -0.003(2)
C44 0.023(2) 0.048(3) 0.054(3) -0.010(2) -0.007(2) -0.004(2)
C45 0.026(2) 0.050(3) 0.060(3) -0.005(2) -0.006(2) -0.002(2)
C46 0.029(2) 0.046(3) 0.062(3) -0.010(2) -0.012(2) -0.004(2)
C48 0.026(2) 0.053(3) 0.059(3) -0.013(2) -0.003(2) -0.010(2)
C49 0.027(2) 0.055(3) 0.055(3) -0.008(2) -0.008(2) -0.005(2)
C50 0.025(2) 0.062(3) 0.062(3) -0.013(3) -0.004(2) -0.009(2)
C51 0.035(3) 0.080(4) 0.065(4) -0.014(3) -0.003(2) -0.001(3)
C53 0.041(3) 0.115(5) 0.060(4) -0.020(4) 0.006(3) -0.015(3)
C54 0.040(3) 0.090(4) 0.073(4) -0.026(3) 0.003(3) -0.017(3)
C55 0.029(2) 0.071(3) 0.068(4) -0.020(3) 0.001(2) -0.009(2)
C56 0.032(2) 0.045(3) 0.057(3) -0.014(2) -0.009(2) 0.003(2)
C57 0.036(2) 0.050(3) 0.060(3) -0.011(2) -0.011(2) 0.003(2)
C58 0.053(3) 0.061(3) 0.060(3) -0.006(3) -0.014(2) -0.010(3)
C59 0.059(3) 0.053(3) 0.074(4) -0.009(3) -0.024(3) 0.005(3)
C61 0.030(2) 0.057(3) 0.083(4) 0.000(3) -0.009(2) 0.006(2)
N84 0.0256(18) 0.044(2) 0.048(2) -0.0004(18) -0.0062(16) -0.0038(16)
N91 0.037(2) 0.066(3) 0.094(3) 0.019(2) 0.018(2) 0.007(2)
N95 0.034(2) 0.085(3) 0.047(3) 0.007(2) -0.0059(18) 0.003(2)
N108 0.0254(17) 0.037(2) 0.055(2) 0.0054(18) -0.0051(17) -0.0043(15)
N115 0.052(3) 0.121(4) 0.110(4) 0.062(3) 0.005(3) 0.030(3)
N121 0.059(3) 0.065(3) 0.069(3) 0.009(2) 0.017(2) -0.003(2)
C62 0.0184(19) 0.038(2) 0.045(3) 0.0020(19) -0.0019(17) -0.0005(18)
C63 0.025(2) 0.059(3) 0.047(3) -0.001(2) -0.0059(19) 0.008(2)
C64 0.044(3) 0.095(4) 0.047(3) 0.020(3) -0.002(2) 0.006(3)
C65 0.079(4) 0.148(6) 0.082(5) 0.035(4) -0.003(4) 0.003(4)
C66 0.082(5) 0.161(7) 0.077(5) -0.014(5) -0.014(4) 0.029(5)
C67 0.062(4) 0.119(5) 0.104(5) -0.045(4) -0.036(3) 0.012(3)
C68 0.037(3) 0.085(4) 0.068(4) -0.030(3) -0.016(2) 0.006(3)
C69 0.037(3) 0.067(3) 0.089(4) 0.035(3) 0.004(3) 0.000(3)
C70 0.018(2) 0.043(3) 0.075(3) 0.005(2) -0.004(2) 0.0058(19)
C71 0.033(2) 0.046(3) 0.124(5) -0.005(3) -0.013(3) -0.002(2)
C72 0.058(3) 0.063(4) 0.175(6) -0.019(4) -0.021(4) -0.015(3)
C73 0.065(4) 0.075(4) 0.186(7) 0.020(5) 0.006(5) -0.007(3)
C74 0.066(4) 0.108(5) 0.135(6) 0.054(5) 0.014(4) -0.002(4)
C75 0.0196(19) 0.035(2) 0.041(2) 0.0002(19) -0.0015(17) -0.0027(18)
C76 0.0194(19) 0.034(2) 0.047(3) -0.007(2) -0.0025(18) -0.0011(17)
C77 0.020(2) 0.036(2) 0.055(3) 0.002(2) -0.0015(19) 0.0012(18)
C78 0.024(2) 0.044(3) 0.046(3) 0.000(2) -0.0006(18) -0.0046(19)
C79 0.0181(19) 0.038(2) 0.052(3) -0.007(2) -0.0042(18) 0.0000(18)
C80 0.023(2) 0.038(2) 0.049(3) 0.000(2) -0.0054(18) -0.0047(18)
C81 0.021(2) 0.035(2) 0.048(3) -0.005(2) -0.0070(18) -0.0033(18)
C82 0.022(2) 0.043(2) 0.044(3) -0.006(2) -0.0002(18) -0.0002(18)
C83 0.021(2) 0.044(2) 0.047(3) -0.009(2) -0.0034(19) -0.0033(19)
C85 0.021(2) 0.041(2) 0.049(3) 0.000(2) -0.0050(18) -0.0003(19)
C86 0.027(2) 0.044(3) 0.050(3) -0.001(2) -0.0045(19) -0.002(2)
C87 0.027(2) 0.056(3) 0.051(3) 0.007(2) -0.001(2) 0.003(2)
C88 0.040(3) 0.068(3) 0.067(3) 0.025(3) 0.011(2) 0.014(3)
C89 0.030(3) 0.093(4) 0.084(4) 0.026(3) 0.012(3) 0.027(3)
C90 0.032(3) 0.071(4) 0.092(4) 0.018(3) 0.015(3) 0.008(3)
C92 0.026(2) 0.062(3) 0.084(4) 0.015(3) 0.007(2) 0.011(2)
C93 0.027(2) 0.051(3) 0.040(3) -0.001(2) -0.0078(19) -0.004(2)
C94 0.031(2) 0.061(3) 0.041(3) 0.004(2) -0.007(2) 0.003(2)
C96 0.052(3) 0.082(4) 0.055(3) 0.023(3) -0.005(3) -0.001(3)
C97 0.050(3) 0.086(4) 0.052(3) 0.012(3) 0.003(3) 0.015(3)
C98 0.033(2) 0.069(3) 0.043(3) 0.004(2) 0.000(2) 0.007(2)
C99 0.027(2) 0.032(2) 0.041(2) -0.0016(19) -0.0031(18) -0.0042(18)
C100 0.024(2) 0.027(2) 0.043(3) 0.0000(19) -0.0060(18) 0.0001(17)
C101 0.023(2) 0.046(3) 0.054(3) 0.005(2) 0.0013(19) -0.0089(19)
C102 0.029(2) 0.039(2) 0.049(3) 0.009(2) -0.0038(19) -0.0024(19)
C103 0.0209(19) 0.032(2) 0.050(3) -0.002(2) -0.0049(18) -0.0039(18)
C104 0.021(2) 0.032(2) 0.052(3) 0.000(2) -0.0021(18) -0.0043(18)
C105 0.0226(19) 0.028(2) 0.053(3) 0.0003(19) -0.0054(19) -0.0066(18)
C106 0.025(2) 0.035(2) 0.055(3) 0.004(2) -0.007(2) -0.0016(19)
C107 0.026(2) 0.034(2) 0.050(3) 0.001(2) -0.0045(19) -0.0074(19)
C109 0.026(2) 0.037(2) 0.056(3) 0.004(2) -0.004(2) -0.0057(19)
C110 0.023(2) 0.039(2) 0.055(3) 0.007(2) -0.0015(19) -0.0049(19)
C111 0.029(2) 0.042(3) 0.057(3) 0.010(2) -0.008(2) -0.006(2)
C112 0.041(3) 0.067(3) 0.069(4) 0.020(3) -0.001(3) 0.004(2)
C113 0.057(3) 0.072(4) 0.069(4) 0.028(3) 0.003(3) 0.000(3)
C114 0.062(4) 0.070(4) 0.080(4) 0.029(3) -0.017(3) 0.002(3)
C116 0.037(3) 0.105(5) 0.099(4) 0.050(4) 0.011(3) 0.021(3)
C117 0.024(2) 0.041(2) 0.050(3) -0.001(2) -0.0047(19) -0.0004(19)
C118 0.033(2) 0.054(3) 0.057(3) 0.003(2) -0.003(2) -0.003(2)
C119 0.031(2) 0.064(3) 0.062(3) -0.002(3) 0.001(2) 0.001(2)
C120 0.043(3) 0.076(4) 0.059(3) -0.001(3) 0.011(2) -0.014(3)
C122 0.041(3) 0.054(3) 0.061(3) 0.009(3) 0.012(2) -0.003(2)

loop_
_atom_type_symbol
_atom_type_description
_atom_type_scat_dispersion_real
_atom_type_scat_dispersion_imag
_atom_type_scat_source
C C 0.0033 0.0016 'International Tables Vol C Tables 4.2.6.8 and 6.1.1.4'
H H 0.0000 0.0000 'International Tables Vol C Tables 4.2.6.8 and 6.1.1.4'
N N 0.0061 0.0033 'International Tables Vol C Tables 4.2.6.8 and 6.1.1.4'

loop_
_geom_angle_atom_site_label_1
_geom_angle_atom_site_label_2
_geom_angle_atom_site_label_3
_geom_angle
C23 N22 C21 118.3(3)
C28 N27 C26 115.3(4)
C32 N33 C34 116.8(4)
C46 N47 C48 118.4(3)
C53 N52 C51 116.4(5)
C59 N60 C61 117.5(4)
C9 C1 C14 117.7(3)
C9 C1 C39 114.8(3)
C14 C1 C39 100.4(3)
C9 C1 C2 100.8(3)
C14 C1 C2 112.8(3)
C39 C1 C2 110.8(3)
C3 C2 C7 121.2(4)
C3 C2 C1 110.8(4)
C7 C2 C1 128.0(4)
C2 C3 C4 120.4(4)
C2 C3 C8 108.4(4)
C4 C3 C8 131.1(4)
C5 C4 C3 118.2(5)
C5 C4 H4 120.9
C3 C4 H4 120.9
C6 C5 C4 121.2(5)
C6 C5 H5 119.4
C4 C5 H5 119.4
C5 C6 C7 121.1(5)
C5 C6 H6 119.5
C7 C6 H6 119.5
C6 C7 C2 117.9(5)
C6 C7 H7 121.1
C2 C7 H7 121.1
C9 C8 C13 121.7(4)
C9 C8 C3 108.2(4)
C13 C8 C3 130.1(4)
C8 C9 C10 120.4(4)
C8 C9 C1 111.9(4)
C10 C9 C1 127.8(4)
C11 C10 C9 118.2(4)
C11 C10 H10 120.9
C9 C10 H10 120.9
C12 C11 C10 121.0(5)
C12 C11 H11 119.5
C10 C11 H11 119.5
C11 C12 C13 121.4(5)
C11 C12 H12 119.3
C13 C12 H12 119.3
C8 C13 C12 117.2(4)
C8 C13 H13 121.4
C12 C13 H13 121.4
C18 C14 C37 120.6(3)
C18 C14 C1 128.2(4)
C37 C14 C1 111.2(3)
C37 C15 C16 118.7(4)
C37 C15 H15 120.6
C16 C15 H15 120.6
C17 C16 C15 121.1(3)
C17 C16 H16 119.5
C15 C16 H16 119.5
C18 C17 C16 119.7(3)
C18 C17 C19 120.5(4)
C16 C17 C19 119.7(3)
C14 C18 C17 119.1(4)
C14 C18 H18 120.4
C17 C18 H18 120.4
C20 C19 C24 116.8(3)
C20 C19 C17 121.3(3)
C24 C19 C17 121.8(4)
C19 C20 C21 121.1(4)
C19 C20 H20 119.5
C21 C20 H20 119.5
N22 C21 C20 121.6(4)
N22 C21 C31 115.3(3)
C20 C21 C31 123.1(3)
N22 C23 C24 122.8(3)
N22 C23 C25 115.7(3)
C24 C23 C25 121.5(4)
C19 C24 C23 119.5(4)
C19 C24 H24 120.3
C23 C24 H24 120.3
C26 C25 C30 117.3(4)
C26 C25 C23 122.3(3)
C30 C25 C23 120.4(4)
N27 C26 C25 125.2(4)
N27 C26 H26 117.4
C25 C26 H26 117.4
N27 C28 C29 124.0(4)
N27 C28 H28 118.0
C29 C28 H28 118.0
C28 C29 C30 119.3(4)
C28 C29 H29 120.4
C30 C29 H29 120.4
C25 C30 C29 118.8(4)
C25 C30 H30 120.6
C29 C30 H30 120.6
C36 C31 C32 116.3(4)
C36 C31 C21 121.9(4)
C32 C31 C21 121.8(4)
N33 C32 C31 124.1(4)
N33 C32 H32 118.0
C31 C32 H32 118.0
N33 C34 C35 123.1(5)
N33 C34 H34 118.5
C35 C34 H34 118.5
C34 C35 C36 119.2(4)
C34 C35 H35 120.4
C36 C35 H35 120.4
C35 C36 C31 120.6(4)
C35 C36 H36 119.7
C31 C36 H36 119.7
C15 C37 C14 120.6(3)
C15 C37 C38 131.2(4)
C14 C37 C38 108.1(3)
C39 C38 C43 120.8(3)
C39 C38 C37 107.8(3)
C43 C38 C37 131.4(4)
C38 C39 C40 120.6(3)
C38 C39 C1 111.9(3)
C40 C39 C1 127.5(3)
C39 C40 C41 119.5(4)
C39 C40 H40 120.3
C41 C40 H40 120.3
C42 C41 C40 119.8(3)
C42 C41 C44 120.7(4)
C40 C41 C44 119.5(4)
C41 C42 C43 121.1(4)
C41 C42 H42 119.5
C43 C42 H42 119.5
C38 C43 C42 118.2(4)
C38 C43 H43 120.9
C42 C43 H43 120.9
C49 C44 C45 117.6(4)
C49 C44 C41 121.3(4)
C45 C44 C41 121.1(4)
C44 C45 C46 119.7(4)
C44 C45 H45 120.2
C46 C45 H45 120.2
N47 C46 C45 122.3(4)
N47 C46 C56 116.6(4)
C45 C46 C56 121.0(4)
N47 C48 C49 122.1(4)
N47 C48 C50 116.6(4)
C49 C48 C50 121.0(4)
C44 C49 C48 119.8(4)
C44 C49 H49 120.1
C48 C49 H49 120.1
C55 C50 C51 116.6(4)
C55 C50 C48 120.9(5)
C51 C50 C48 122.5(4)
N52 C51 C50 125.0(5)
N52 C51 H51 117.5
C50 C51 H51 117.5
N52 C53 C54 123.2(5)
N52 C53 H53 118.4
C54 C53 H53 118.4
C53 C54 C55 119.3(5)
C53 C54 H54 120.4
C55 C54 H54 120.4
C54 C55 C50 119.4(5)
C54 C55 H55 120.3
C50 C55 H55 120.3
C57 C56 C61 116.2(4)
C57 C56 C46 123.1(4)
C61 C56 C46 120.6(4)
C56 C57 C58 120.6(4)
C56 C57 H57 119.7
C58 C57 H57 119.7
C57 C58 C59 117.7(5)
C57 C58 H58 121.1
C59 C58 H58 121.1
N60 C59 C58 123.7(5)
N60 C59 H59 118.2
C58 C59 H59 118.2
N60 C61 C56 124.2(5)
N60 C61 H61 117.9
C56 C61 H61 117.9
C85 N84 C83 118.2(3)
C90 N91 C92 114.7(4)
C94 N95 C96 116.8(4)
C109 N108 C107 119.2(3)
C114 N115 C116 117.5(4)
C122 N121 C120 115.7(4)
C63 C62 C99 113.3(3)
C63 C62 C75 109.6(3)
C99 C62 C75 101.2(3)
C63 C62 C70 101.9(4)
C99 C62 C70 116.7(3)
C75 C62 C70 114.4(3)
C68 C63 C64 121.2(5)
C68 C63 C62 129.1(5)
C64 C63 C62 109.6(4)
C63 C64 C65 119.9(7)
C63 C64 C69 109.0(5)
C65 C64 C69 131.0(7)
C66 C65 C64 117.6(8)
C66 C65 H65 121.2
C64 C65 H65 121.2
C67 C66 C65 123.3(8)
C67 C66 H66 118.3
C65 C66 H66 118.3
C66 C67 C68 119.6(7)
C66 C67 H67 120.2
C68 C67 H67 120.2
C63 C68 C67 118.3(6)
C63 C68 H68 120.8
C67 C68 H68 120.8
C70 C69 C74 119.9(7)
C70 C69 C64 109.8(5)
C74 C69 C64 130.3(7)
C71 C70 C69 123.2(5)
C71 C70 C62 127.1(5)
C69 C70 C62 109.6(5)
C70 C71 C72 117.4(6)
C70 C71 H71 121.3
C72 C71 H71 121.3
C73 C72 C71 116.8(7)
C73 C72 H72 121.6
C71 C72 H72 121.6
C72 C73 C74 128.8(8)
C72 C73 H73 115.6
C74 C73 H73 115.6
C73 C74 C69 113.9(7)
C73 C74 H74 123.1
C69 C74 H74 123.1
C80 C75 C76 121.5(3)
C80 C75 C62 127.9(4)
C76 C75 C62 110.6(3)
C75 C76 C77 119.9(3)
C75 C76 C100 109.2(3)
C77 C76 C100 131.0(4)
C78 C77 C76 118.8(4)
C78 C77 H77 120.6
C76 C77 H77 120.6
C77 C78 C79 122.0(4)
C77 C78 H78 119.0
C79 C78 H78 119.0
C78 C79 C80 118.2(3)
C78 C79 C81 121.5(3)
C80 C79 C81 120.3(4)
C75 C80 C79 119.7(4)
C75 C80 H80 120.2
C79 C80 H80 120.2
C82 C81 C86 117.1(3)
C82 C81 C79 121.3(3)
C86 C81 C79 121.5(4)
C81 C82 C83 121.5(4)
C81 C82 H82 119.2
C83 C82 H82 119.2
N84 C83 C82 120.9(4)
N84 C83 C93 117.0(3)
C82 C83 C93 122.1(3)
N84 C85 C86 123.4(4)
N84 C85 C87 115.6(3)
C86 C85 C87 120.9(4)
C81 C86 C85 118.8(4)
C81 C86 H86 120.6
C85 C86 H86 120.6
C92 C87 C88 116.0(4)
C92 C87 C85 122.6(4)
C88 C87 C85 121.3(4)
C89 C88 C87 119.4(5)
C89 C88 H88 120.3
C87 C88 H88 120.3
C90 C89 C88 119.1(4)
C90 C89 H89 120.4
C88 C89 H89 120.4
N91 C90 C89 124.2(4)
N91 C90 H90 117.9
C89 C90 H90 117.9
N91 C92 C87 126.4(4)
N91 C92 H92 116.8
C87 C92 H92 116.8
C98 C93 C94 115.4(4)
C98 C93 C83 121.4(4)
C94 C93 C83 123.1(4)
N95 C94 C93 126.0(4)
N95 C94 H94 117.0
C93 C94 H94 117.0
N95 C96 C97 122.7(5)
N95 C96 H96 118.7
C97 C96 H96 118.7
C98 C97 C96 119.3(4)
C98 C97 H97 120.3
C96 C97 H97 120.3
C97 C98 C93 119.7(4)
C97 C98 H98 120.2
C93 C98 H98 120.2
C104 C99 C100 120.2(3)
C104 C99 C62 129.2(4)
C100 C99 C62 110.6(3)
C101 C100 C99 120.6(3)
C101 C100 C76 131.2(4)
C99 C100 C76 108.3(3)
C100 C101 C102 119.3(4)
C100 C101 H101 120.3
C102 C101 H101 120.3
C101 C102 C103 121.2(4)
C101 C102 H102 119.4
C103 C102 H102 119.4
C104 C103 C102 118.7(3)
C104 C103 C105 121.7(3)
C102 C103 C105 119.6(3)
C99 C104 C103 120.0(4)
C99 C104 H104 120.0
C103 C104 H104 120.0
C106 C105 C110 116.7(3)
C106 C105 C103 121.5(3)
C110 C105 C103 121.7(4)
C105 C106 C107 120.0(4)
C105 C106 H106 120.0
C107 C106 H106 120.0
N108 C107 C106 121.8(4)
N108 C107 C117 116.6(3)
C106 C107 C117 121.6(4)
N108 C109 C110 121.3(4)
N108 C109 C111 117.1(3)
C110 C109 C111 121.6(4)
C105 C110 C109 120.9(4)
C105 C110 H110 119.6
C109 C110 H110 119.6
C112 C111 C116 114.8(4)
C112 C111 C109 124.9(4)
C116 C111 C109 120.3(4)
C111 C112 C113 121.5(4)
C111 C112 H112 119.3
C113 C112 H112 119.3
C112 C113 C114 119.0(5)
C112 C113 H113 120.5
C114 C113 H113 120.5
N115 C114 C113 122.1(5)
N115 C114 H114 119.0
C113 C114 H114 119.0
N115 C116 C111 125.1(5)
N115 C116 H116 117.4
C111 C116 H116 117.4
C122 C117 C118 117.1(4)
C122 C117 C107 121.9(4)
C118 C117 C107 120.9(4)
C119 C118 C117 118.8(4)
C119 C118 H118 120.6
C117 C118 H118 120.6
C120 C119 C118 119.5(4)
C120 C119 H119 120.2
C118 C119 H119 120.2
N121 C120 C119 123.7(4)
N121 C120 H120 118.1
C119 C120 H120 118.1
N121 C122 C117 125.2(4)
N121 C122 H122 117.4
C117 C122 H122 117.4

loop_
_geom_bond_atom_site_label_1
_geom_bond_atom_site_label_2
_geom_bond_distance
N22 C23 1.339(5)
N22 C21 1.345(5)
N27 C28 1.336(5)
N27 C26 1.347(5)
N33 C32 1.339(5)
N33 C34 1.344(6)
N47 C46 1.337(5)
N47 C48 1.341(5)
N52 C53 1.335(6)
N52 C51 1.339(6)
N60 C59 1.319(6)
N60 C61 1.327(6)
C1 C9 1.511(5)
C1 C14 1.521(5)
C1 C39 1.527(5)
C1 C2 1.533(5)
C2 C3 1.382(5)
C2 C7 1.384(6)
C3 C4 1.387(6)
C3 C8 1.479(6)
C4 C5 1.384(7)
C4 H4 0.9300
C5 C6 1.371(7)
C5 H5 0.9300
C6 C7 1.385(6)
C6 H6 0.9300
C7 H7 0.9300
C8 C9 1.376(5)
C8 C13 1.382(6)
C9 C10 1.389(6)
C10 C11 1.379(6)
C10 H10 0.9300
C11 C12 1.369(7)
C11 H11 0.9300
C12 C13 1.389(6)
C12 H12 0.9300
C13 H13 0.9300
C14 C18 1.387(5)
C14 C37 1.391(5)
C15 C37 1.380(5)
C15 C16 1.392(5)
C15 H15 0.9300
C16 C17 1.391(5)
C16 H16 0.9300
C17 C18 1.392(5)
C17 C19 1.496(5)
C18 H18 0.9300
C19 C20 1.385(5)
C19 C24 1.396(5)
C20 C21 1.392(5)
C20 H20 0.9300
C21 C31 1.477(5)
C23 C24 1.399(5)
C23 C25 1.494(5)
C24 H24 0.9300
C25 C26 1.362(5)
C25 C30 1.375(5)
C26 H26 0.9300
C28 C29 1.346(6)
C28 H28 0.9300
C29 C30 1.384(6)
C29 H29 0.9300
C30 H30 0.9300
C31 C36 1.384(5)
C31 C32 1.388(5)
C32 H32 0.9300
C34 C35 1.358(6)
C34 H34 0.9300
C35 C36 1.358(6)
C35 H35 0.9300
C36 H36 0.9300
C37 C38 1.487(5)
C38 C39 1.379(5)
C38 C43 1.392(5)
C39 C40 1.387(5)
C40 C41 1.388(5)
C40 H40 0.9300
C41 C42 1.385(5)
C41 C44 1.501(5)
C42 C43 1.399(5)
C42 H42 0.9300
C43 H43 0.9300
C44 C49 1.385(6)
C44 C45 1.389(5)
C45 C46 1.407(5)
C45 H45 0.9300
C46 C56 1.471(6)
C48 C49 1.407(5)
C48 C50 1.478(6)
C49 H49 0.9300
C50 C55 1.382(6)
C50 C51 1.395(6)
C51 H51 0.9300
C53 C54 1.378(7)
C53 H53 0.9300
C54 C55 1.381(6)
C54 H54 0.9300
C55 H55 0.9300
C56 C57 1.377(6)
C56 C61 1.407(5)
C57 C58 1.379(6)
C57 H57 0.9300
C58 C59 1.389(6)
C58 H58 0.9300
C59 H59 0.9300
C61 H61 0.9300
N84 C85 1.335(5)
N84 C83 1.347(5)
N91 C90 1.331(5)
N91 C92 1.345(5)
N95 C94 1.318(5)
N95 C96 1.328(5)
N108 C109 1.334(5)
N108 C107 1.337(5)
N115 C114 1.312(6)
N115 C116 1.334(6)
N121 C122 1.335(5)
N121 C120 1.339(5)
C62 C63 1.517(6)
C62 C99 1.520(5)
C62 C75 1.536(5)
C62 C70 1.537(6)
C63 C68 1.368(6)
C63 C64 1.396(7)
C64 C65 1.393(8)
C64 C69 1.452(8)
C65 C66 1.363(10)
C65 H65 0.9300
C66 C67 1.358(10)
C66 H66 0.9300
C67 C68 1.398(7)
C67 H67 0.9300
C68 H68 0.9300
C69 C70 1.373(6)
C69 C74 1.421(8)
C70 C71 1.362(6)
C71 C72 1.432(8)
C71 H71 0.9300
C72 C73 1.323(9)
C72 H72 0.9300
C73 C74 1.359(10)
C73 H73 0.9300
C74 H74 0.9300
C75 C80 1.375(5)
C75 C76 1.381(5)
C76 C77 1.390(5)
C76 C100 1.467(5)
C77 C78 1.381(5)
C77 H77 0.9300
C78 C79 1.396(5)
C78 H78 0.9300
C79 C80 1.404(5)
C79 C81 1.492(5)
C80 H80 0.9300
C81 C82 1.374(5)
C81 C86 1.394(5)
C82 C83 1.399(5)
C82 H82 0.9300
C83 C93 1.466(5)
C85 C86 1.398(5)
C85 C87 1.490(5)
C86 H86 0.9300
C87 C92 1.372(6)
C87 C88 1.381(6)
C88 C89 1.376(6)
C88 H88 0.9300
C89 C90 1.362(6)
C89 H89 0.9300
C90 H90 0.9300
C92 H92 0.9300
C93 C98 1.387(5)
C93 C94 1.395(5)
C94 H94 0.9300
C96 C97 1.378(6)
C96 H96 0.9300
C97 C98 1.376(6)
C97 H97 0.9300
C98 H98 0.9300
C99 C104 1.389(5)
C99 C100 1.403(5)
C100 C101 1.370(5)
C101 C102 1.395(5)
C101 H101 0.9300
C102 C103 1.402(5)
C102 H102 0.9300
C103 C104 1.399(5)
C103 C105 1.494(5)
C104 H104 0.9300
C105 C106 1.385(5)
C105 C110 1.388(5)
C106 C107 1.406(5)
C106 H106 0.9300
C107 C117 1.485(5)
C109 C110 1.401(5)
C109 C111 1.473(5)
C110 H110 0.9300
C111 C112 1.359(6)
C111 C116 1.383(6)
C112 C113 1.364(6)
C112 H112 0.9300
C113 C114 1.366(6)
C113 H113 0.9300
C114 H114 0.9300
C116 H116 0.9300
C117 C122 1.375(6)
C117 C118 1.389(5)
C118 C119 1.370(6)
C118 H118 0.9300
C119 C120 1.361(6)
C119 H119 0.9300
C120 H120 0.9300
C122 H122 0.9300

loop_
_geom_torsion_atom_site_label_1
_geom_torsion_atom_site_label_2
_geom_torsion_atom_site_label_3
_geom_torsion_atom_site_label_4
_geom_torsion
C9 C1 C2 C3 1.3(4)
C14 C1 C2 C3 127.7(3)
C39 C1 C2 C3 -120.6(3)
C9 C1 C2 C7 -179.5(3)
C14 C1 C2 C7 -53.1(5)
C39 C1 C2 C7 58.6(5)
C7 C2 C3 C4 -2.5(5)
C1 C2 C3 C4 176.7(3)
C7 C2 C3 C8 179.3(3)
C1 C2 C3 C8 -1.4(4)
C2 C3 C4 C5 1.6(6)
C8 C3 C4 C5 179.3(4)
C3 C4 C5 C6 -0.2(6)
C4 C5 C6 C7 -0.3(7)
C5 C6 C7 C2 -0.5(6)
C3 C2 C7 C6 1.9(5)
C1 C2 C7 C6 -177.2(3)
C2 C3 C8 C9 0.8(4)
C4 C3 C8 C9 -177.0(4)
C2 C3 C8 C13 -179.0(4)
C4 C3 C8 C13 3.1(7)
C13 C8 C9 C10 -1.8(5)
C3 C8 C9 C10 178.3(3)
C13 C8 C9 C1 179.9(3)
C3 C8 C9 C1 0.0(4)
C14 C1 C9 C8 -123.8(3)
C39 C1 C9 C8 118.3(3)
C2 C1 C9 C8 -0.8(4)
C14 C1 C9 C10 58.0(5)
C39 C1 C9 C10 -59.9(5)
C2 C1 C9 C10 -178.9(4)
C8 C9 C10 C11 0.1(6)
C1 C9 C10 C11 178.1(4)
C9 C10 C11 C12 1.1(6)
C10 C11 C12 C13 -0.6(7)
C9 C8 C13 C12 2.3(6)
C3 C8 C13 C12 -177.9(4)
C11 C12 C13 C8 -1.1(6)
C9 C1 C14 C18 47.7(5)
C39 C1 C14 C18 173.1(4)
C2 C1 C14 C18 -69.0(5)
C9 C1 C14 C37 -133.2(4)
C39 C1 C14 C37 -7.8(4)
C2 C1 C14 C37 110.1(4)
C37 C15 C16 C17 -0.6(6)
C15 C16 C17 C18 3.4(6)
C15 C16 C17 C19 -175.2(4)
C37 C14 C18 C17 0.3(6)
C1 C14 C18 C17 179.3(4)
C16 C17 C18 C14 -3.2(6)
C19 C17 C18 C14 175.4(4)
C18 C17 C19 C20 -30.2(6)
C16 C17 C19 C20 148.4(4)
C18 C17 C19 C24 153.2(4)
C16 C17 C19 C24 -28.2(6)
C24 C19 C20 C21 1.4(6)
C17 C19 C20 C21 -175.4(4)
C23 N22 C21 C20 1.1(5)
C23 N22 C21 C31 -178.6(3)
C19 C20 C21 N22 -2.1(6)
C19 C20 C21 C31 177.5(4)
C21 N22 C23 C24 0.5(6)
C21 N22 C23 C25 -179.0(3)
C20 C19 C24 C23 0.1(5)
C17 C19 C24 C23 176.9(4)
N22 C23 C24 C19 -1.1(6)
C25 C23 C24 C19 178.4(4)
N22 C23 C25 C26 173.0(4)
C24 C23 C25 C26 -6.5(6)
N22 C23 C25 C30 -7.4(6)
C24 C23 C25 C30 173.1(4)
C28 N27 C26 C25 -2.2(7)
C30 C25 C26 N27 1.4(7)
C23 C25 C26 N27 -179.0(4)
C26 N27 C28 C29 2.6(7)
N27 C28 C29 C30 -2.3(8)
C26 C25 C30 C29 -0.9(7)
C23 C25 C30 C29 179.5(4)
C28 C29 C30 C25 1.3(7)
N22 C21 C31 C36 -18.6(6)
C20 C21 C31 C36 161.8(4)
N22 C21 C31 C32 159.2(4)
C20 C21 C31 C32 -20.4(6)
C34 N33 C32 C31 0.6(7)
C36 C31 C32 N33 -1.9(7)
C21 C31 C32 N33 -179.8(4)
C32 N33 C34 C35 0.4(8)
N33 C34 C35 C36 -0.1(9)
C34 C35 C36 C31 -1.2(8)
C32 C31 C36 C35 2.1(7)
C21 C31 C36 C35 -180.0(5)
C16 C15 C37 C14 -2.4(6)
C16 C15 C37 C38 173.5(4)
C18 C14 C37 C15 2.6(6)
C1 C14 C37 C15 -176.6(3)
C18 C14 C37 C38 -174.2(3)
C1 C14 C37 C38 6.7(4)
C15 C37 C38 C39 -178.6(4)
C14 C37 C38 C39 -2.3(4)
C15 C37 C38 C43 -0.4(7)
C14 C37 C38 C43 175.9(4)
C43 C38 C39 C40 -0.3(6)
C37 C38 C39 C40 178.2(3)
C43 C38 C39 C1 178.6(4)
C37 C38 C39 C1 -2.9(4)
C9 C1 C39 C38 133.7(3)
C14 C1 C39 C38 6.4(4)
C2 C1 C39 C38 -113.0(4)
C9 C1 C39 C40 -47.5(5)
C14 C1 C39 C40 -174.7(4)
C2 C1 C39 C40 65.8(5)
C38 C39 C40 C41 0.8(6)
C1 C39 C40 C41 -178.0(4)
C39 C40 C41 C42 -0.7(6)
C39 C40 C41 C44 177.8(4)
C40 C41 C42 C43 0.2(6)
C44 C41 C42 C43 -178.3(4)
C39 C38 C43 C42 -0.2(6)
C37 C38 C43 C42 -178.3(4)
C41 C42 C43 C38 0.3(6)
C42 C41 C44 C49 -153.0(4)
C40 C41 C44 C49 28.6(6)
C42 C41 C44 C45 31.2(6)
C40 C41 C44 C45 -147.3(4)
C49 C44 C45 C46 -0.3(6)
C41 C44 C45 C46 175.7(4)
C48 N47 C46 C45 0.7(6)
C48 N47 C46 C56 177.8(4)
C44 C45 C46 N47 0.1(6)
C44 C45 C46 C56 -176.9(4)
C46 N47 C48 C49 -1.3(6)
C46 N47 C48 C50 -175.2(4)
C45 C44 C49 C48 -0.4(6)
C41 C44 C49 C48 -176.3(4)
N47 C48 C49 C44 1.2(6)
C50 C48 C49 C44 174.8(4)
N47 C48 C50 C55 22.7(6)
C49 C48 C50 C55 -151.2(4)
N47 C48 C50 C51 -158.6(4)
C49 C48 C50 C51 27.5(6)
C53 N52 C51 C50 0.2(7)
C55 C50 C51 N52 2.4(7)
C48 C50 C51 N52 -176.3(4)
C51 N52 C53 C54 -1.8(7)
N52 C53 C54 C55 0.6(8)
C53 C54 C55 C50 2.1(7)
C51 C50 C55 C54 -3.5(6)
C48 C50 C55 C54 175.3(4)
N47 C46 C56 C57 -149.7(4)
C45 C46 C56 C57 27.5(6)
N47 C46 C56 C61 26.4(6)
C45 C46 C56 C61 -156.4(4)
C61 C56 C57 C58 -1.7(6)
C46 C56 C57 C58 174.6(4)
C56 C57 C58 C59 0.7(6)
C61 N60 C59 C58 -1.3(7)
C57 C58 C59 N60 0.9(7)
C59 N60 C61 C56 0.1(7)
C57 C56 C61 N60 1.4(7)
C46 C56 C61 N60 -175.0(4)
C99 C62 C63 C68 56.3(5)
C75 C62 C63 C68 -55.9(5)
C70 C62 C63 C68 -177.5(4)
C99 C62 C63 C64 -126.1(4)
C75 C62 C63 C64 121.7(4)
C70 C62 C63 C64 0.1(4)
C68 C63 C64 C65 0.1(7)
C62 C63 C64 C65 -177.8(4)
C68 C63 C64 C69 177.7(4)
C62 C63 C64 C69 -0.2(5)
C63 C64 C65 C66 0.0(8)
C69 C64 C65 C66 -177.0(5)
C64 C65 C66 C67 0.5(10)
C65 C66 C67 C68 -0.9(10)
C64 C63 C68 C67 -0.5(6)
C62 C63 C68 C67 176.9(4)
C66 C67 C68 C63 0.9(8)
C63 C64 C69 C70 0.2(5)
C65 C64 C69 C70 177.4(5)
C63 C64 C69 C74 -178.7(5)
C65 C64 C69 C74 -1.5(9)
C74 C69 C70 C71 1.2(7)
C64 C69 C70 C71 -177.8(4)
C74 C69 C70 C62 178.9(4)
C64 C69 C70 C62 -0.1(5)
C63 C62 C70 C71 177.6(4)
C99 C62 C70 C71 -58.4(5)
C75 C62 C70 C71 59.4(5)
C63 C62 C70 C69 0.0(4)
C99 C62 C70 C69 124.0(4)
C75 C62 C70 C69 -118.2(4)
C69 C70 C71 C72 -1.3(6)
C62 C70 C71 C72 -178.7(4)
C70 C71 C72 C73 0.6(7)
C71 C72 C73 C74 0.3(11)
C72 C73 C74 C69 -0.4(11)
C70 C69 C74 C73 -0.3(8)
C64 C69 C74 C73 178.5(5)
C63 C62 C75 C80 -61.4(5)
C99 C62 C75 C80 178.6(4)
C70 C62 C75 C80 52.3(5)
C63 C62 C75 C76 115.8(4)
C99 C62 C75 C76 -4.2(4)
C70 C62 C75 C76 -130.5(4)
C80 C75 C76 C77 1.4(6)
C62 C75 C76 C77 -176.0(3)
C80 C75 C76 C100 -180.0(3)
C62 C75 C76 C100 2.6(4)
C75 C76 C77 C78 -0.8(6)
C100 C76 C77 C78 -179.1(4)
C76 C77 C78 C79 0.1(6)
C77 C78 C79 C80 0.1(6)
C77 C78 C79 C81 179.3(4)
C76 C75 C80 C79 -1.1(6)
C62 C75 C80 C79 175.8(4)
C78 C79 C80 C75 0.4(6)
C81 C79 C80 C75 -178.8(3)
C78 C79 C81 C82 -163.5(4)
C80 C79 C81 C82 15.7(6)
C78 C79 C81 C86 15.6(6)
C80 C79 C81 C86 -165.3(4)
C86 C81 C82 C83 2.7(6)
C79 C81 C82 C83 -178.2(3)
C85 N84 C83 C82 1.2(6)
C85 N84 C83 C93 -177.9(4)
C81 C82 C83 N84 -2.5(6)
C81 C82 C83 C93 176.6(4)
C83 N84 C85 C86 -0.2(6)
C83 N84 C85 C87 -178.6(4)
C82 C81 C86 C85 -1.7(6)
C79 C81 C86 C85 179.2(4)
N84 C85 C86 C81 0.5(6)
C87 C85 C86 C81 178.8(4)
N84 C85 C87 C92 167.0(4)
C86 C85 C87 C92 -11.5(7)
N84 C85 C87 C88 -12.9(6)
C86 C85 C87 C88 168.7(4)
C92 C87 C88 C89 -3.2(8)
C85 C87 C88 C89 176.6(5)
C87 C88 C89 C90 3.3(9)
C92 N91 C90 C89 -0.3(8)
C88 C89 C90 N91 -1.5(10)
C90 N91 C92 C87 0.3(8)
C88 C87 C92 N91 1.5(8)
C85 C87 C92 N91 -178.4(5)
N84 C83 C93 C98 10.1(6)
C82 C83 C93 C98 -169.0(4)
N84 C83 C93 C94 -175.1(4)
C82 C83 C93 C94 5.8(6)
C96 N95 C94 C93 1.7(7)
C98 C93 C94 N95 1.3(7)
C83 C93 C94 N95 -173.7(4)
C94 N95 C96 C97 -3.7(8)
N95 C96 C97 C98 2.6(8)
C96 C97 C98 C93 0.6(8)
C94 C93 C98 C97 -2.4(6)
C83 C93 C98 C97 172.7(4)
C63 C62 C99 C104 64.9(5)
C75 C62 C99 C104 -177.8(4)
C70 C62 C99 C104 -53.0(5)
C63 C62 C99 C100 -112.9(4)
C75 C62 C99 C100 4.3(4)
C70 C62 C99 C100 129.1(4)
C104 C99 C100 C101 -1.8(6)
C62 C99 C100 C101 176.3(3)
C104 C99 C100 C76 178.9(3)
C62 C99 C100 C76 -3.1(4)
C75 C76 C100 C101 -179.0(4)
C77 C76 C100 C101 -0.6(7)
C75 C76 C100 C99 0.2(4)
C77 C76 C100 C99 178.7(4)
C99 C100 C101 C102 0.7(6)
C76 C100 C101 C102 179.9(4)
C100 C101 C102 C103 0.1(6)
C101 C102 C103 C104 0.1(6)
C101 C102 C103 C105 -176.7(4)
C100 C99 C104 C103 2.0(6)
C62 C99 C104 C103 -175.6(4)
C102 C103 C104 C99 -1.2(6)
C105 C103 C104 C99 175.6(3)
C104 C103 C105 C106 -15.8(6)
C102 C103 C105 C106 161.0(4)
C104 C103 C105 C110 167.0(4)
C102 C103 C105 C110 -16.2(6)
C110 C105 C106 C107 -2.4(6)
C103 C105 C106 C107 -179.7(3)
C109 N108 C107 C106 -3.5(6)
C109 N108 C107 C117 176.3(3)
C105 C106 C107 N108 4.3(6)
C105 C106 C107 C117 -175.5(4)
C107 N108 C109 C110 1.0(6)
C107 N108 C109 C111 -179.6(4)
C106 C105 C110 C109 0.0(6)
C103 C105 C110 C109 177.3(4)
N108 C109 C110 C105 0.7(6)
C111 C109 C110 C105 -178.7(4)
N108 C109 C111 C112 177.5(4)
C110 C109 C111 C112 -3.1(7)
N108 C109 C111 C116 -2.6(6)
C110 C109 C111 C116 176.9(5)
C116 C111 C112 C113 -1.5(8)
C109 C111 C112 C113 178.5(5)
C111 C112 C113 C114 1.7(8)
C116 N115 C114 C113 1.8(10)
C112 C113 C114 N115 -1.8(9)
C114 N115 C116 C111 -1.7(11)
C112 C111 C116 N115 1.6(9)
C109 C111 C116 N115 -178.4(6)
N108 C107 C117 C122 -159.6(4)
C106 C107 C117 C122 20.3(6)
N108 C107 C117 C118 17.2(6)
C106 C107 C117 C118 -162.9(4)
C122 C117 C118 C119 -1.8(6)
C107 C117 C118 C119 -178.7(4)
C117 C118 C119 C120 1.4(7)
C122 N121 C120 C119 0.1(7)
C118 C119 C120 N121 -0.6(8)
C120 N121 C122 C117 -0.5(7)
C118 C117 C122 N121 1.4(7)
C107 C117 C122 N121 178.2(4)
